data_4075267
loop_
_publ_author_name
'Bailey, Brad C.'
'Basuli, Falguni'
'Huffman, John C.'
'Mindiola, Daniel J.'

_publ_section_title
;
 Terminal Titanium(IV) (Trimethylsilyl)imides Prepared by Oxidatively
 Induced Trimethylsilyl Abstraction
;
_journal_issue 11
_journal_name_full Organometallics
_journal_page_first 2725
_journal_paper_doi 10.1021/om060168e
_journal_volume 25
_journal_year 2006
_chemical_formula_moiety 'C35 H59 Cl N3 Si2 Ti'
_chemical_formula_sum 'C35 H59 Cl N3 Si2 Ti'
_chemical_formula_weight 661.38
_chemical_name_systematic
; 
 ? 
;
_space_group_IT_number 60
_symmetry_cell_setting orthorhombic
_symmetry_space_group_name_Hall '-P 2n 2ab'
_symmetry_space_group_name_H-M 'P b c n'
_atom_sites_solution_hydrogens geom
_atom_sites_solution_primary direct
_atom_sites_solution_secondary difmap
_audit_creation_method SHELXL-97
_cell_angle_alpha 90.00
_cell_angle_beta 90.00
_cell_angle_gamma 90.00
_cell_formula_units_Z 8
_cell_length_a 20.628(3)
_cell_length_b 18.050(3)
_cell_length_c 20.269(3)
_cell_measurement_reflns_used 997
_cell_measurement_temperature 125(2)
_cell_measurement_theta_max 28.14
_cell_measurement_theta_min 2.47
_cell_volume 7547(2)
_computing_cell_refinement 'SAINT (Bruker, 1999)'
_computing_data_collection 'SMART (Bruker, 1999)'
_computing_data_reduction 'SAINT (Bruker, 1999), XTEL (local package)'
_computing_molecular_graphics 'Reciprocal Net (http://recipnet.org)'
_computing_structure_refinement 'SHELXL-97 (Sheldrick, 1997)'
_computing_structure_solution 'SHELXS-97 (Sheldrick, 1990)'
_diffrn_ambient_temperature 125(2)
_diffrn_detector 'CCD area detector'
_diffrn_detector_area_resol_mean 44.52
_diffrn_detector_type 'Bruker SMART 6000'
_diffrn_measured_fraction_theta_full 0.999
_diffrn_measured_fraction_theta_max 0.999
_diffrn_measurement_details '   0.30 degree frames measured for 15.16 seconds each'
_diffrn_measurement_device 'three-circle goniometer with fixed chi'
_diffrn_measurement_device_type 'Bruker Platform goniometer'
_diffrn_measurement_method '\w scans'
_diffrn_radiation_monochromator graphite
_diffrn_radiation_source 'fine-focus sealed tube'
_diffrn_radiation_type MoK\a
_diffrn_radiation_wavelength 0.71073
_diffrn_reflns_av_R_equivalents 0.0840
_diffrn_reflns_av_sigmaI/netI 0.0504
_diffrn_reflns_limit_h_max 29
_diffrn_reflns_limit_h_min -29
_diffrn_reflns_limit_k_max 25
_diffrn_reflns_limit_k_min -25
_diffrn_reflns_limit_l_max 28
_diffrn_reflns_limit_l_min -28
_diffrn_reflns_number 166563
_diffrn_reflns_theta_full 30.02
_diffrn_reflns_theta_max 30.02
_diffrn_reflns_theta_min 1.80
_diffrn_standards_decay_% 0.0
_exptl_absorpt_coefficient_mu 0.388
_exptl_absorpt_correction_type none
_exptl_crystal_colour 'deep red'
_exptl_crystal_density_diffrn 1.164
_exptl_crystal_density_method 'not measured'
_exptl_crystal_description 'cleaved fragment'
_exptl_crystal_F_000 2856
_exptl_crystal_size_max 0.30
_exptl_crystal_size_mid 0.30
_exptl_crystal_size_min 0.30
_refine_diff_density_max 0.396
_refine_diff_density_min -0.228
_refine_diff_density_rms 0.053
_refine_ls_extinction_method none
_refine_ls_goodness_of_fit_ref 0.952
_refine_ls_hydrogen_treatment mixed
_refine_ls_matrix_type full
_refine_ls_number_parameters 615
_refine_ls_number_reflns 11025
_refine_ls_number_restraints 0
_refine_ls_restrained_S_all 0.952
_refine_ls_R_factor_all 0.0651
_refine_ls_R_factor_gt 0.0331
_refine_ls_shift/su_max 0.002
_refine_ls_shift/su_mean 0.000
_refine_ls_structure_factor_coef Fsqd
_refine_ls_weighting_details 'calc w=1/[\s^2^(Fo^2^)+(0.0396P)^2^+0.0000P] where P=(Fo^2^+2Fc^2^)/3'
_refine_ls_weighting_scheme calc
_refine_ls_wR_factor_gt 0.0746
_refine_ls_wR_factor_ref 0.0854
_reflns_number_gt 7336
_reflns_number_total 11025
_reflns_threshold_expression >2sigma(I)
_cod_data_source_file om060168esi20060221_115834.cif
_cod_data_source_block 05307
_cod_depositor_comments
;
The following automatic conversions were performed:

'_symmetry_cell_setting' value 'Orthorhombic' changed to
'orthorhombic' according to
/home/saulius/struct/CIF-dictionaries/cif_core.dic dictionary named
'cif_core.dic' version 2.4.1 from 2010-06-29.

Automatic conversion script
Id: cif_fix_values 1715 2011-07-08 13:25:40Z adriana 
;
_cod_original_sg_symbol_H-M 'Pbcn '
_cod_database_code 4075267

loop_
_symmetry_equiv_pos_as_xyz
'x, y, z'
'-x+1/2, -y+1/2, z+1/2'
'x+1/2, -y+1/2, -z'
'-x, y, -z+1/2'
'-x, -y, -z'
'x-1/2, y-1/2, -z-1/2'
'-x-1/2, y-1/2, z'
'x, -y, z-1/2'

loop_
_atom_site_label
_atom_site_type_symbol
_atom_site_fract_x
_atom_site_fract_y
_atom_site_fract_z
_atom_site_U_iso_or_equiv
_atom_site_adp_type
_atom_site_occupancy
_atom_site_symmetry_multiplicity
_atom_site_calc_flag
Ti1 Ti 0.740747(12) 0.843543(14) 0.086688(12) 0.01646(6) Uani 1 1 d
Cl2 Cl 0.728199(18) 0.74868(2) 0.012381(18) 0.02688(9) Uani 1 1 d
N3 N 0.70588(6) 0.92655(6) 0.02740(5) 0.0178(2) Uani 1 1 d
C4 C 0.67303(7) 0.98425(8) 0.05319(7) 0.0205(3) Uani 1 1 d
C5 C 0.64260(7) 0.98265(8) 0.11476(7) 0.0208(3) Uani 1 1 d
C6 C 0.63307(7) 0.92289(8) 0.15789(7) 0.0199(3) Uani 1 1 d
N7 N 0.66476(5) 0.85866(6) 0.15238(5) 0.0175(2) Uani 1 1 d
C8 C 0.71456(7) 0.92699(8) -0.04411(7) 0.0192(3) Uani 1 1 d
C9 C 0.77526(7) 0.94133(8) -0.07272(7) 0.0205(3) Uani 1 1 d
C10 C 0.77978(8) 0.94253(8) -0.14170(7) 0.0246(3) Uani 1 1 d
C11 C 0.72702(8) 0.92975(9) -0.18138(8) 0.0282(3) Uani 1 1 d
C12 C 0.66804(8) 0.91351(9) -0.15283(7) 0.0275(3) Uani 1 1 d
C13 C 0.66057(7) 0.91138(8) -0.08443(7) 0.0228(3) Uani 1 1 d
C14 C 0.59462(8) 0.88871(10) -0.05744(8) 0.0297(4) Uani 1 1 d
C15 C 0.57805(9) 0.81054(11) -0.08088(10) 0.0361(4) Uani 1 1 d
C16 C 0.54060(10) 0.94260(13) -0.07667(12) 0.0459(5) Uani 1 1 d
C17 C 0.83667(7) 0.95602(8) -0.03348(7) 0.0238(3) Uani 1 1 d
C18 C 0.85764(11) 1.03701(11) -0.03950(11) 0.0400(4) Uani 1 1 d
C19 C 0.89146(9) 0.90453(13) -0.05518(10) 0.0390(4) Uani 1 1 d
C20 C 0.66744(10) 1.05543(9) 0.01489(9) 0.0296(4) Uani 1 1 d
C21 C 0.58391(9) 0.93536(10) 0.21212(8) 0.0293(4) Uani 1 1 d
C22 C 0.64405(6) 0.79621(8) 0.19267(7) 0.0187(3) Uani 1 1 d
C23 C 0.59921(7) 0.74619(8) 0.16443(7) 0.0210(3) Uani 1 1 d
C24 C 0.57934(8) 0.68570(9) 0.20200(8) 0.0272(3) Uani 1 1 d
C25 C 0.60293(8) 0.67391(9) 0.26486(8) 0.0292(3) Uani 1 1 d
C26 C 0.64667(8) 0.72273(9) 0.29172(8) 0.0262(3) Uani 1 1 d
C27 C 0.66797(7) 0.78525(8) 0.25704(7) 0.0215(3) Uani 1 1 d
C28 C 0.71353(8) 0.83820(9) 0.29265(7) 0.0273(3) Uani 1 1 d
C29 C 0.67936(11) 0.87425(12) 0.35195(9) 0.0390(4) Uani 1 1 d
C30 C 0.77430(9) 0.79920(12) 0.31771(9) 0.0375(4) Uani 1 1 d
C31 C 0.56981(7) 0.75769(9) 0.09643(7) 0.0243(3) Uani 1 1 d
C32 C 0.56182(11) 0.68469(11) 0.05939(10) 0.0373(4) Uani 1 1 d
C33 C 0.50504(9) 0.79868(13) 0.10151(10) 0.0398(4) Uani 1 1 d
N34 N 0.82320(6) 0.84826(7) 0.13452(6) 0.0199(2) Uani 1 1 d
Si35 Si 0.86228(2) 0.92876(2) 0.16133(2) 0.02366(9) Uani 1 1 d
C36 C 0.94236(9) 0.94356(12) 0.11962(10) 0.0354(4) Uani 1 1 d
C37 C 0.81000(9) 1.01127(10) 0.14621(9) 0.0300(4) Uani 1 1 d
C38 C 0.88014(10) 0.93097(11) 0.25162(9) 0.0341(4) Uani 1 1 d
Si39 Si 0.86111(2) 0.76137(2) 0.13921(2) 0.02353(9) Uani 1 1 d
C40 C 0.80046(9) 0.68801(10) 0.15996(10) 0.0311(4) Uani 1 1 d
C41 C 0.92660(10) 0.75502(13) 0.20290(10) 0.0402(4) Uani 1 1 d
C42 C 0.90076(8) 0.73940(10) 0.05871(9) 0.0289(3) Uani 1 1 d
H43 H 0.6209(7) 1.0274(9) 0.1262(7) 0.019(4) Uiso 1 1 d
H44 H 0.8199(8) 0.9536(8) -0.1596(8) 0.020(4) Uiso 1 1 d
H45 H 0.7310(8) 0.9312(10) -0.2246(9) 0.039(5) Uiso 1 1 d
H46 H 0.6305(8) 0.9033(9) -0.1804(8) 0.031(5) Uiso 1 1 d
H47 H 0.5981(8) 0.8869(8) -0.0109(8) 0.025(4) Uiso 1 1 d
H48 H 0.6121(10) 0.7736(11) -0.0686(9) 0.046(6) Uiso 1 1 d
H49 H 0.5725(8) 0.8096(10) -0.1301(9) 0.039(5) Uiso 1 1 d
H50 H 0.5374(9) 0.7926(10) -0.0605(9) 0.043(5) Uiso 1 1 d
H51 H 0.4990(10) 0.9273(10) -0.0559(9) 0.047(5) Uiso 1 1 d
H52 H 0.5503(9) 0.9928(11) -0.0641(9) 0.045(6) Uiso 1 1 d
H53 H 0.5374(10) 0.9437(12) -0.1232(11) 0.060(7) Uiso 1 1 d
H54 H 0.8273(7) 0.9463(8) 0.0127(8) 0.019(4) Uiso 1 1 d
H55 H 0.8220(10) 1.0710(11) -0.0227(10) 0.048(6) Uiso 1 1 d
H56 H 0.8687(10) 1.0487(12) -0.0861(11) 0.061(7) Uiso 1 1 d
H57 H 0.8970(10) 1.0449(11) -0.0146(10) 0.052(6) Uiso 1 1 d
H58 H 0.9051(10) 0.9159(11) -0.0984(11) 0.053(6) Uiso 1 1 d
H59 H 0.8773(9) 0.8496(10) -0.0536(9) 0.038(5) Uiso 1 1 d
H60 H 0.9286(10) 0.9096(10) -0.0269(10) 0.045(5) Uiso 1 1 d
H61 H 0.6501(11) 1.0925(13) 0.0386(12) 0.074(8) Uiso 1 1 d
H62 H 0.6436(11) 1.0503(13) -0.0238(12) 0.072(8) Uiso 1 1 d
H63 H 0.7069(11) 1.0711(12) 0.0015(11) 0.058(6) Uiso 1 1 d
H64 H 0.5489(10) 0.9658(11) 0.1978(9) 0.052(6) Uiso 1 1 d
H65 H 0.5668(8) 0.8882(10) 0.2299(8) 0.035(5) Uiso 1 1 d
H66 H 0.6048(11) 0.9620(13) 0.2460(12) 0.073(7) Uiso 1 1 d
H67 H 0.5479(8) 0.6509(9) 0.1842(8) 0.029(4) Uiso 1 1 d
H68 H 0.5897(8) 0.6320(10) 0.2896(9) 0.039(5) Uiso 1 1 d
H69 H 0.6629(8) 0.7142(9) 0.3334(8) 0.025(4) Uiso 1 1 d
H70 H 0.7260(8) 0.8769(10) 0.2638(9) 0.032(5) Uiso 1 1 d
H71 H 0.6371(10) 0.8946(11) 0.3412(10) 0.052(6) Uiso 1 1 d
H72 H 0.7061(9) 0.9123(11) 0.3691(9) 0.044(5) Uiso 1 1 d
H73 H 0.6720(10) 0.8379(11) 0.3857(11) 0.054(6) Uiso 1 1 d
H74 H 0.7641(8) 0.7570(10) 0.3451(9) 0.036(5) Uiso 1 1 d
H75 H 0.8004(10) 0.7854(12) 0.2803(11) 0.058(6) Uiso 1 1 d
H76 H 0.8010(10) 0.8340(11) 0.3428(10) 0.048(6) Uiso 1 1 d
H77 H 0.5992(7) 0.7878(8) 0.0711(7) 0.021(4) Uiso 1 1 d
H78 H 0.6025(10) 0.6558(10) 0.0591(9) 0.044(5) Uiso 1 1 d
H79 H 0.5485(9) 0.6942(10) 0.0141(9) 0.041(5) Uiso 1 1 d
H80 H 0.5312(10) 0.6544(11) 0.0810(9) 0.045(6) Uiso 1 1 d
H81 H 0.4845(10) 0.8029(11) 0.0574(10) 0.055(6) Uiso 1 1 d
H82 H 0.4745(11) 0.7727(12) 0.1265(11) 0.060(7) Uiso 1 1 d
H83 H 0.5124(9) 0.8490(11) 0.1208(10) 0.048(6) Uiso 1 1 d
H84 H 0.9405(10) 0.9542(11) 0.0753(11) 0.058(7) Uiso 1 1 d
H85 H 0.9636(10) 0.9861(12) 0.1391(10) 0.053(6) Uiso 1 1 d
H86 H 0.9700(12) 0.9027(13) 0.1264(11) 0.071(8) Uiso 1 1 d
H87 H 0.7691(10) 1.0047(11) 0.1647(10) 0.050(6) Uiso 1 1 d
H88 H 0.8315(9) 1.0545(11) 0.1662(9) 0.043(5) Uiso 1 1 d
H89 H 0.8055(9) 1.0252(10) 0.0999(10) 0.041(5) Uiso 1 1 d
H90 H 0.9023(9) 0.9771(11) 0.2615(9) 0.044(5) Uiso 1 1 d
H91 H 0.8418(10) 0.9323(11) 0.2785(10) 0.050(6) Uiso 1 1 d
H92 H 0.9080(10) 0.8917(11) 0.2646(10) 0.053(6) Uiso 1 1 d
H93 H 0.7710(13) 0.6815(15) 0.1311(14) 0.090(9) Uiso 1 1 d
H94 H 0.7772(10) 0.6968(12) 0.2004(12) 0.063(7) Uiso 1 1 d
H95 H 0.8225(11) 0.6414(13) 0.1657(11) 0.069(7) Uiso 1 1 d
H96 H 0.9607(10) 0.7903(11) 0.1967(9) 0.049(6) Uiso 1 1 d
H97 H 0.9105(9) 0.7610(10) 0.2459(10) 0.042(5) Uiso 1 1 d
H98 H 0.9439(9) 0.7071(11) 0.1977(9) 0.044(5) Uiso 1 1 d
H99 H 0.9324(9) 0.7760(10) 0.0477(8) 0.033(5) Uiso 1 1 d
H100 H 0.9245(9) 0.6927(10) 0.0623(9) 0.039(5) Uiso 1 1 d
H101 H 0.8679(9) 0.7396(10) 0.0234(9) 0.040(5) Uiso 1 1 d

loop_
_atom_site_aniso_label
_atom_site_aniso_U_11
_atom_site_aniso_U_22
_atom_site_aniso_U_33
_atom_site_aniso_U_23
_atom_site_aniso_U_13
_atom_site_aniso_U_12
Ti1 0.01533(11) 0.02014(12) 0.01389(11) -0.00161(9) -0.00005(9) 0.00117(10)
Cl2 0.02869(19) 0.02565(18) 0.02631(18) -0.00822(15) -0.00407(15) 0.00377(15)
N3 0.0189(6) 0.0201(6) 0.0144(5) -0.0009(4) 0.0010(5) 0.0005(5)
C4 0.0213(7) 0.0205(7) 0.0196(7) -0.0008(6) -0.0006(6) 0.0000(6)
C5 0.0230(7) 0.0196(7) 0.0197(7) -0.0020(6) 0.0022(6) 0.0039(6)
C6 0.0210(7) 0.0235(7) 0.0153(6) -0.0030(5) 0.0003(6) 0.0010(6)
N7 0.0178(6) 0.0202(6) 0.0145(5) 0.0002(4) 0.0013(4) -0.0004(5)
C8 0.0237(7) 0.0186(7) 0.0153(6) 0.0002(5) 0.0014(6) 0.0015(6)
C9 0.0258(7) 0.0177(7) 0.0180(7) -0.0011(5) 0.0013(6) 0.0005(6)
C10 0.0290(8) 0.0255(8) 0.0194(7) 0.0004(6) 0.0062(6) -0.0014(6)
C11 0.0403(9) 0.0300(8) 0.0142(7) -0.0004(6) 0.0025(7) -0.0015(7)
C12 0.0325(9) 0.0314(9) 0.0184(7) -0.0001(6) -0.0055(7) -0.0018(7)
C13 0.0254(8) 0.0249(7) 0.0182(7) 0.0013(6) 0.0002(6) -0.0001(6)
C14 0.0226(8) 0.0450(10) 0.0213(8) 0.0006(7) -0.0015(6) -0.0033(7)
C15 0.0259(9) 0.0454(11) 0.0370(10) 0.0052(8) -0.0039(8) -0.0087(8)
C16 0.0291(10) 0.0536(14) 0.0549(14) -0.0054(11) 0.0007(9) 0.0065(9)
C17 0.0242(7) 0.0293(8) 0.0179(7) -0.0019(6) 0.0032(6) -0.0035(6)
C18 0.0429(11) 0.0371(10) 0.0400(11) -0.0010(8) -0.0047(9) -0.0138(9)
C19 0.0299(10) 0.0588(13) 0.0284(9) -0.0099(9) -0.0009(8) 0.0117(9)
C20 0.0421(10) 0.0229(8) 0.0237(8) 0.0029(7) 0.0066(8) 0.0062(7)
C21 0.0325(9) 0.0313(9) 0.0241(8) 0.0023(7) 0.0116(7) 0.0089(8)
C22 0.0178(7) 0.0197(7) 0.0185(7) 0.0007(5) 0.0045(5) 0.0022(5)
C23 0.0189(7) 0.0236(7) 0.0205(7) 0.0001(6) 0.0017(6) 0.0018(6)
C24 0.0256(8) 0.0252(8) 0.0307(8) 0.0022(7) 0.0005(7) -0.0044(6)
C25 0.0325(9) 0.0251(8) 0.0298(8) 0.0079(7) 0.0036(7) -0.0022(7)
C26 0.0300(8) 0.0285(8) 0.0200(7) 0.0047(6) 0.0015(6) 0.0028(7)
C27 0.0215(7) 0.0249(7) 0.0182(7) -0.0002(6) 0.0030(6) 0.0026(6)
C28 0.0340(9) 0.0314(8) 0.0164(7) 0.0028(6) -0.0010(6) -0.0072(7)
C29 0.0559(13) 0.0347(10) 0.0265(9) -0.0080(8) -0.0009(9) -0.0011(10)
C30 0.0352(10) 0.0529(12) 0.0244(9) -0.0028(8) -0.0062(8) -0.0038(9)
C31 0.0215(7) 0.0290(8) 0.0224(7) 0.0017(6) -0.0025(6) -0.0050(6)
C32 0.0449(11) 0.0357(10) 0.0314(10) -0.0020(8) -0.0087(9) -0.0094(9)
C33 0.0302(10) 0.0549(13) 0.0344(10) 0.0057(9) -0.0064(8) 0.0081(9)
N34 0.0167(5) 0.0240(6) 0.0191(6) -0.0038(5) -0.0007(5) 0.0013(5)
Si35 0.0206(2) 0.0287(2) 0.0217(2) -0.00631(17) -0.00087(17) -0.00228(17)
C36 0.0253(9) 0.0478(12) 0.0332(10) -0.0050(9) 0.0015(7) -0.0083(8)
C37 0.0316(9) 0.0281(9) 0.0303(9) -0.0088(7) -0.0019(7) -0.0014(7)
C38 0.0358(10) 0.0403(10) 0.0261(8) -0.0106(8) -0.0043(8) -0.0029(9)
Si39 0.0194(2) 0.0275(2) 0.0237(2) -0.00239(17) -0.00303(17) 0.00555(17)
C40 0.0357(9) 0.0277(9) 0.0298(9) 0.0027(7) 0.0017(8) 0.0023(7)
C41 0.0333(10) 0.0487(12) 0.0386(11) -0.0040(9) -0.0131(8) 0.0130(9)
C42 0.0210(8) 0.0300(9) 0.0356(9) -0.0064(7) 0.0055(7) 0.0036(7)

loop_
_atom_type_symbol
_atom_type_description
_atom_type_scat_dispersion_real
_atom_type_scat_dispersion_imag
_atom_type_scat_source
Ti Ti 0.2776 0.4457 'International Tables Vol C Tables 4.2.6.8 and 6.1.1.4'
Cl Cl 0.1484 0.1585 'International Tables Vol C Tables 4.2.6.8 and 6.1.1.4'
Si Si 0.0817 0.0704 'International Tables Vol C Tables 4.2.6.8 and 6.1.1.4'
N N 0.0061 0.0033 'International Tables Vol C Tables 4.2.6.8 and 6.1.1.4'
C C 0.0033 0.0016 'International Tables Vol C Tables 4.2.6.8 and 6.1.1.4'
H H 0.0000 0.0000 'International Tables Vol C Tables 4.2.6.8 and 6.1.1.4'

loop_
_geom_angle_atom_site_label_1
_geom_angle_atom_site_label_2
_geom_angle_atom_site_label_3
_geom_angle
N34 Ti1 N3 124.23(5)
N34 Ti1 N7 109.42(5)
N3 Ti1 N7 90.86(5)
N34 Ti1 Cl2 117.07(4)
N3 Ti1 Cl2 96.94(4)
N7 Ti1 Cl2 115.73(3)
C4 N3 C8 116.25(11)
C4 N3 Ti1 120.89(9)
C8 N3 Ti1 122.85(9)
N3 C4 C5 123.80(13)
N3 C4 C20 119.85(13)
C5 C4 C20 116.35(13)
C4 C5 C6 129.47(13)
C4 C5 H43 114.3(9)
C6 C5 H43 115.7(9)
N7 C6 C5 123.17(13)
N7 C6 C21 121.20(13)
C5 C6 C21 115.63(13)
C6 N7 C22 118.79(11)
C6 N7 Ti1 122.51(9)
C22 N7 Ti1 118.68(8)
C9 C8 C13 120.14(13)
C9 C8 N3 121.35(12)
C13 C8 N3 118.50(12)
C10 C9 C8 118.31(13)
C10 C9 C17 117.65(13)
C8 C9 C17 124.04(12)
C11 C10 C9 121.94(15)
C11 C10 H44 121.0(10)
C9 C10 H44 117.1(10)
C10 C11 C12 119.29(14)
C10 C11 H45 120.2(12)
C12 C11 H45 120.5(12)
C11 C12 C13 121.35(15)
C11 C12 H46 120.2(10)
C13 C12 H46 118.5(10)
C12 C13 C8 118.90(14)
C12 C13 C14 117.57(14)
C8 C13 C14 123.47(13)
C13 C14 C15 109.67(14)
C13 C14 C16 112.87(15)
C15 C14 C16 110.19(15)
C13 C14 H47 107.5(10)
C15 C14 H47 107.1(10)
C16 C14 H47 109.3(10)
C14 C15 H48 112.4(11)
C14 C15 H49 110.5(11)
H48 C15 H49 108.3(15)
C14 C15 H50 111.2(11)
H48 C15 H50 105.9(15)
H49 C15 H50 108.3(14)
C14 C16 H51 110.2(11)
C14 C16 H52 112.3(11)
H51 C16 H52 109.2(16)
C14 C16 H53 108.6(13)
H51 C16 H53 111.6(17)
H52 C16 H53 105.0(18)
C9 C17 C19 111.10(13)
C9 C17 C18 111.16(14)
C19 C17 C18 110.44(16)
C9 C17 H54 107.9(9)
C19 C17 H54 108.3(9)
C18 C17 H54 107.7(9)
C17 C18 H55 110.2(11)
C17 C18 H56 110.1(13)
H55 C18 H56 110.9(17)
C17 C18 H57 109.7(12)
H55 C18 H57 110.0(16)
H56 C18 H57 105.8(17)
C17 C19 H58 110.8(12)
C17 C19 H59 111.4(10)
H58 C19 H59 108.8(16)
C17 C19 H60 111.1(11)
H58 C19 H60 107.2(17)
H59 C19 H60 107.3(15)
C4 C20 H61 113.0(15)
C4 C20 H62 112.9(14)
H61 C20 H62 108(2)
C4 C20 H63 110.7(14)
H61 C20 H63 106.7(19)
H62 C20 H63 104.7(19)
C6 C21 H64 111.9(12)
C6 C21 H65 112.0(10)
H64 C21 H65 109.6(15)
C6 C21 H66 107.4(14)
H64 C21 H66 105.9(18)
H65 C21 H66 109.7(17)
C27 C22 C23 120.97(13)
C27 C22 N7 121.69(12)
C23 C22 N7 117.34(12)
C24 C23 C22 118.15(13)
C24 C23 C31 119.03(13)
C22 C23 C31 122.75(13)
C25 C24 C23 121.45(15)
C25 C24 H67 118.6(10)
C23 C24 H67 120.0(10)
C26 C25 C24 119.90(15)
C26 C25 H68 119.4(11)
C24 C25 H68 120.7(11)
C25 C26 C27 121.62(15)
C25 C26 H69 119.6(10)
C27 C26 H69 118.7(10)
C26 C27 C22 117.90(14)
C26 C27 C28 117.50(13)
C22 C27 C28 124.56(13)
C27 C28 C30 112.07(14)
C27 C28 C29 110.68(14)
C30 C28 C29 108.17(14)
C27 C28 H70 109.8(10)
C30 C28 H70 108.9(10)
C29 C28 H70 107.1(10)
C28 C29 H71 113.4(12)
C28 C29 H72 109.1(12)
H71 C29 H72 109.4(16)
C28 C29 H73 109.9(12)
H71 C29 H73 106.0(17)
H72 C29 H73 109.1(16)
C28 C30 H74 112.1(11)
C28 C30 H75 108.5(12)
H74 C30 H75 111.7(16)
C28 C30 H76 109.9(11)
H74 C30 H76 109.3(15)
H75 C30 H76 105.1(16)
C23 C31 C32 111.80(13)
C23 C31 C33 110.69(13)
C32 C31 C33 110.88(15)
C23 C31 H77 108.0(9)
C32 C31 H77 107.1(9)
C33 C31 H77 108.2(9)
C31 C32 H78 111.5(11)
C31 C32 H79 110.0(11)
H78 C32 H79 109.0(15)
C31 C32 H80 110.2(12)
H78 C32 H80 105.4(16)
H79 C32 H80 110.6(16)
C31 C33 H81 110.4(12)
C31 C33 H82 112.5(13)
H81 C33 H82 103.8(17)
C31 C33 H83 109.5(11)
H81 C33 H83 110.3(16)
H82 C33 H83 110.2(18)
Si35 N34 Si39 121.36(7)
Si35 N34 Ti1 126.16(7)
Si39 N34 Ti1 112.00(6)
N34 Si35 C37 110.26(7)
N34 Si35 C38 114.42(8)
C37 Si35 C38 104.96(9)
N34 Si35 C36 112.62(8)
C37 Si35 C36 108.77(9)
C38 Si35 C36 105.36(9)
Si35 C36 H84 115.7(13)
Si35 C36 H85 109.2(12)
H84 C36 H85 104.6(17)
Si35 C36 H86 110.9(14)
H84 C36 H86 109.3(19)
H85 C36 H86 106.7(18)
Si35 C37 H87 110.9(12)
Si35 C37 H88 107.8(11)
H87 C37 H88 110.1(16)
Si35 C37 H89 114.8(11)
H87 C37 H89 109.4(16)
H88 C37 H89 103.6(15)
Si35 C38 H90 108.3(11)
Si35 C38 H91 113.1(12)
H90 C38 H91 104.5(15)
Si35 C38 H92 112.0(12)
H90 C38 H92 107.4(16)
H91 C38 H92 111.1(17)
N34 Si39 C42 109.73(7)
N34 Si39 C40 110.30(7)
C42 Si39 C40 109.83(8)
N34 Si39 C41 114.43(8)
C42 Si39 C41 105.86(9)
C40 Si39 C41 106.52(10)
Si39 C40 H93 114.8(19)
Si39 C40 H94 114.1(13)
H93 C40 H94 105(2)
Si39 C40 H95 109.3(13)
H93 C40 H95 107(2)
H94 C40 H95 106.0(18)
Si39 C41 H96 113.5(12)
Si39 C41 H97 112.2(11)
H96 C41 H97 107.8(16)
Si39 C41 H98 104.7(12)
H96 C41 H98 108.5(16)
H97 C41 H98 110.0(16)
Si39 C42 H99 110.8(10)
Si39 C42 H100 109.7(11)
H99 C42 H100 105.8(14)
Si39 C42 H101 109.4(11)
H99 C42 H101 107.4(15)
H100 C42 H101 113.7(15)

loop_
_geom_bond_atom_site_label_1
_geom_bond_atom_site_label_2
_geom_bond_distance
Ti1 N34 1.9596(12)
Ti1 N3 2.0509(12)
Ti1 N7 2.0747(12)
Ti1 Cl2 2.2950(5)
N3 C4 1.3481(17)
N3 C8 1.4605(17)
C4 C5 1.397(2)
C4 C20 1.506(2)
C5 C6 1.402(2)
C5 H43 0.952(15)
C6 N7 1.3357(18)
C6 C21 1.512(2)
N7 C22 1.4560(17)
C8 C9 1.404(2)
C8 C13 1.410(2)
C9 C10 1.4015(19)
C9 C17 1.519(2)
C10 C11 1.373(2)
C10 H44 0.925(16)
C11 C12 1.379(2)
C11 H45 0.880(19)
C12 C13 1.395(2)
C12 H46 0.973(17)
C13 C14 1.522(2)
C14 C15 1.527(3)
C14 C16 1.530(3)
C14 H47 0.947(16)
C15 H48 1.00(2)
C15 H49 1.005(18)
C15 H50 0.989(19)
C16 H51 0.99(2)
C16 H52 0.96(2)
C16 H53 0.94(2)
C17 C19 1.528(2)
C17 C18 1.529(2)
C17 H54 0.972(15)
C18 H55 1.02(2)
C18 H56 1.00(2)
C18 H57 0.97(2)
C19 H58 0.94(2)
C19 H59 1.034(18)
C19 H60 0.96(2)
C20 H61 0.90(2)
C20 H62 0.93(2)
C20 H63 0.90(2)
C21 H64 0.95(2)
C21 H65 0.990(18)
C21 H66 0.94(2)
C22 C27 1.4088(19)
C22 C23 1.414(2)
C23 C24 1.393(2)
C23 C31 1.520(2)
C24 C25 1.380(2)
C24 H67 0.972(16)
C25 C26 1.374(2)
C25 H68 0.948(18)
C26 C27 1.400(2)
C26 H69 0.921(16)
C27 C28 1.522(2)
C28 C30 1.525(3)
C28 C29 1.538(2)
C28 H70 0.946(18)
C29 H71 0.97(2)
C29 H72 0.95(2)
C29 H73 0.96(2)
C30 H74 0.966(19)
C30 H75 0.96(2)
C30 H76 0.98(2)
C31 C32 1.525(2)
C31 C33 1.531(2)
C31 H77 0.962(16)
C32 H78 0.99(2)
C32 H79 0.974(19)
C32 H80 0.94(2)
C33 H81 0.99(2)
C33 H82 0.93(2)
C33 H83 1.00(2)
N34 Si35 1.7481(13)
N34 Si39 1.7551(13)
Si35 C37 1.8641(18)
Si35 C38 1.8673(18)
Si35 C36 1.8749(18)
C36 H84 0.92(2)
C36 H85 0.97(2)
C36 H86 0.94(2)
C37 H87 0.93(2)
C37 H88 0.98(2)
C37 H89 0.976(19)
C38 H90 0.970(19)
C38 H91 0.96(2)
C38 H92 0.95(2)
Si39 C42 1.8678(17)
Si39 C40 1.8695(18)
Si39 C41 1.8721(18)
C40 H93 0.85(3)
C40 H94 0.96(2)
C40 H95 0.96(2)
C41 H96 0.96(2)
C41 H97 0.939(19)
C41 H98 0.94(2)
C42 H99 0.955(18)
C42 H100 0.977(19)
C42 H101 0.986(19)

loop_
_geom_torsion_atom_site_label_1
_geom_torsion_atom_site_label_2
_geom_torsion_atom_site_label_3
_geom_torsion_atom_site_label_4
_geom_torsion
N34 Ti1 N3 C4 -83.68(12)
N7 Ti1 N3 C4 30.68(11)
Cl2 Ti1 N3 C4 146.73(10)
N34 Ti1 N3 C8 96.54(11)
N7 Ti1 N3 C8 -149.10(10)
Cl2 Ti1 N3 C8 -33.05(10)
C8 N3 C4 C5 158.95(13)
Ti1 N3 C4 C5 -20.84(19)
C8 N3 C4 C20 -20.8(2)
Ti1 N3 C4 C20 159.44(12)
N3 C4 C5 C6 -7.7(2)
C20 C4 C5 C6 172.01(16)
C4 C5 C6 N7 15.0(2)
C4 C5 C6 C21 -165.03(15)
C5 C6 N7 C22 -170.16(13)
C21 C6 N7 C22 9.8(2)
C5 C6 N7 Ti1 8.07(19)
C21 C6 N7 Ti1 -171.95(11)
N34 Ti1 N7 C6 102.12(11)
N3 Ti1 N7 C6 -24.88(11)
Cl2 Ti1 N7 C6 -123.02(10)
N34 Ti1 N7 C22 -79.65(10)
N3 Ti1 N7 C22 153.35(10)
Cl2 Ti1 N7 C22 55.22(10)
C4 N3 C8 C9 107.93(15)
Ti1 N3 C8 C9 -72.28(16)
C4 N3 C8 C13 -73.11(17)
Ti1 N3 C8 C13 106.67(13)
C13 C8 C9 C10 2.5(2)
N3 C8 C9 C10 -178.58(13)
C13 C8 C9 C17 -177.78(14)
N3 C8 C9 C17 1.2(2)
C8 C9 C10 C11 -0.4(2)
C17 C9 C10 C11 179.85(14)
C9 C10 C11 C12 -1.6(2)
C10 C11 C12 C13 1.4(2)
C11 C12 C13 C8 0.7(2)
C11 C12 C13 C14 -176.63(15)
C9 C8 C13 C12 -2.6(2)
N3 C8 C13 C12 178.41(13)
C9 C8 C13 C14 174.50(14)
N3 C8 C13 C14 -4.5(2)
C12 C13 C14 C15 60.21(19)
C8 C13 C14 C15 -116.95(16)
C12 C13 C14 C16 -63.1(2)
C8 C13 C14 C16 119.78(17)
C10 C9 C17 C19 -53.29(19)
C8 C9 C17 C19 126.97(16)
C10 C9 C17 C18 70.13(18)
C8 C9 C17 C18 -109.61(17)
C6 N7 C22 C27 -87.15(16)
Ti1 N7 C22 C27 94.55(14)
C6 N7 C22 C23 93.45(15)
Ti1 N7 C22 C23 -84.85(13)
C27 C22 C23 C24 0.0(2)
N7 C22 C23 C24 179.37(12)
C27 C22 C23 C31 177.14(13)
N7 C22 C23 C31 -3.45(19)
C22 C23 C24 C25 -0.7(2)
C31 C23 C24 C25 -177.95(15)
C23 C24 C25 C26 0.4(2)
C24 C25 C26 C27 0.5(2)
C25 C26 C27 C22 -1.2(2)
C25 C26 C27 C28 176.61(14)
C23 C22 C27 C26 0.9(2)
N7 C22 C27 C26 -178.46(13)
C23 C22 C27 C28 -176.70(13)
N7 C22 C27 C28 3.9(2)
C26 C27 C28 C30 56.42(19)
C22 C27 C28 C30 -125.96(16)
C26 C27 C28 C29 -64.43(19)
C22 C27 C28 C29 113.19(17)
C24 C23 C31 C32 -40.2(2)
C22 C23 C31 C32 142.65(15)
C24 C23 C31 C33 83.95(18)
C22 C23 C31 C33 -93.21(18)
N3 Ti1 N34 Si35 26.89(10)
N7 Ti1 N34 Si35 -78.13(9)
Cl2 Ti1 N34 Si35 147.68(6)
N3 Ti1 N34 Si39 -145.28(6)
N7 Ti1 N34 Si39 109.70(6)
Cl2 Ti1 N34 Si39 -24.48(7)
Si39 N34 Si35 C37 177.67(8)
Ti1 N34 Si35 C37 6.18(11)
Si39 N34 Si35 C38 -64.31(11)
Ti1 N34 Si35 C38 124.20(9)
Si39 N34 Si35 C36 55.98(11)
Ti1 N34 Si35 C36 -115.51(10)
Si35 N34 Si39 C42 -95.02(9)
Ti1 N34 Si39 C42 77.57(8)
Si35 N34 Si39 C40 143.85(9)
Ti1 N34 Si39 C40 -43.55(9)
Si35 N34 Si39 C41 23.78(12)
Ti1 N34 Si39 C41 -163.62(9)
